data_1541049
loop_
_publ_author_name
'Tomas, A.'
'Robert, M.'
'Adolphe, C.'
'Guittard, M.'

_publ_section_title
;
 Structure cristalline de Mn0.4 Er4.6 S7
;
_journal_name_full 'Materials Research Bulletin'
_journal_page_first 1643
_journal_page_last 1646
_journal_volume 19
_journal_year 1984
_chemical_formula_sum 'Er9.2 Mn0.8 S14'
_chemical_name_systematic '(Er23 Mn2 S35)0.4'
_space_group_IT_number 12
_symmetry_space_group_name_Hall '-C 2y'
_symmetry_space_group_name_H-M 'C 1 2/m 1'
_cell_angle_alpha 90
_cell_angle_beta 105.45
_cell_angle_gamma 90
_cell_formula_units_Z 1
_cell_length_a 3.777
_cell_length_b 12.573
_cell_length_c 11.39
_cell_volume 521.345
_citation_journal_id_ASTM MRBUAC
_cod_data_source_file Tomas_MRBUAC_1984_500.cif
_cod_data_source_block Er9.2Mn0.8S14
_cod_original_cell_volume 521.3448
_cod_database_code 1541049

loop_
_symmetry_equiv_pos_as_xyz
x,y,z
-x,y,-z
-x,-y,-z
x,-y,z
x+1/2,y+1/2,z
-x+1/2,y+1/2,-z
-x+1/2,-y+1/2,-z
x+1/2,-y+1/2,z

loop_
_atom_site_label
_atom_site_type_symbol
_atom_site_fract_x
_atom_site_fract_y
_atom_site_fract_z
_atom_site_occupancy
_atom_site_U_iso_or_equiv
S2 S 0.6589 0 0.0515 1 0.0
Er2 Er 0.30282 0 0.1909 1 0.0
Er3 Er 0.11309 0 0.42281 0.8 0.0
S1 S 0 0.5 0.5 1 0.0
S3 S 0.9604 0 0.2152 1 0.0
S4 S 0.74 0 0.3536 1 0.0
Mn1 Mn 0.11309 0 0.42281 0.2 0.0
Er1 Er 0 0 0 1 0.0
